data_8104660
loop_
_publ_author_name
'Alexander, Orbett T.'
'Venter, Johan'

_publ_section_title
;
 Crystal structure of monocarbonyl(N-nitroso-N-oxido-phenylamine-\k 2
 O,O&#x2032;)(tricyclohexylphosphine-\kP)rhodium(I), C25H39N2O3PRh
;
_journal_issue 5
_journal_name_full 'Zeitschrift f\"ur Kristallographie - New Crystal Structures'
_journal_page_first 1039
_journal_page_last 1041
_journal_paper_doi 10.1515/ncrs-2021-0218
_journal_volume 236
_journal_year 2021
_chemical_formula_moiety 'C25 H38 N2 O3 P Rh'
_chemical_formula_sum 'C25 H38 N2 O3 P Rh'
_chemical_formula_weight 548.45
_space_group_crystal_system monoclinic
_space_group_IT_number 14
_space_group_name_Hall '-P 2yn'
_space_group_name_H-M_alt 'P 1 21/n 1'
_atom_sites_solution_hydrogens geom
_atom_sites_solution_primary iterative
_cell_angle_alpha 90
_cell_angle_beta 91.28
_cell_angle_gamma 90
_cell_formula_units_Z 4
_cell_length_a 13.505(5)
_cell_length_b 14.226(5)
_cell_length_c 13.405(5)
_cell_measurement_reflns_used 7259
_cell_measurement_temperature 100.0
_cell_measurement_theta_max 28.25
_cell_measurement_theta_min 3.24
_cell_volume 2574.8(16)
_computing_cell_refinement 'SAINT V8.38A (Bruker, 2018)'
_computing_data_reduction 'SAINT V8.38A (Bruker, 2018)'
_computing_molecular_graphics 'Olex2 1.3 (Dolomanov et al., 2009)'
_computing_publication_material 'Olex2 1.3 (Dolomanov et al., 2009)'
_computing_structure_refinement 'SHELXL 2017/1 (Sheldrick, 2015)'
_computing_structure_solution 'olex2.solve 1.3 (Bourhis et al., 2015)'
_diffrn_ambient_temperature 100.0
_diffrn_measured_fraction_theta_full 0.994
_diffrn_measured_fraction_theta_max 0.996
_diffrn_measurement_device_type 'Bruker APEX-II CCD'
_diffrn_measurement_method '\f and \w scans'
_diffrn_radiation_type MoK\a
_diffrn_radiation_wavelength 0.71073
_diffrn_reflns_av_R_equivalents 0.0700
_diffrn_reflns_av_unetI/netI 0.0492
_diffrn_reflns_Laue_measured_fraction_full 0.994
_diffrn_reflns_Laue_measured_fraction_max 0.996
_diffrn_reflns_limit_h_max 17
_diffrn_reflns_limit_h_min -17
_diffrn_reflns_limit_k_max 18
_diffrn_reflns_limit_k_min -18
_diffrn_reflns_limit_l_max 17
_diffrn_reflns_limit_l_min -17
_diffrn_reflns_number 31008
_diffrn_reflns_point_group_measured_fraction_full 0.994
_diffrn_reflns_point_group_measured_fraction_max 0.996
_diffrn_reflns_theta_full 25.242
_diffrn_reflns_theta_max 27.997
_diffrn_reflns_theta_min 2.080
_diffrn_source_current 1.4
_diffrn_source_power 0.07
_diffrn_source_voltage 50.0
_diffrn_standards_number 0
_exptl_absorpt_coefficient_mu 0.753
_exptl_absorpt_correction_T_max 0.7457
_exptl_absorpt_correction_T_min 0.5962
_exptl_absorpt_correction_type multi-scan
_exptl_absorpt_process_details
;
SADABS-2016/2 (Bruker,2016/2) was used for absorption correction.
wR2(int) was 0.0980 before and 0.0719 after correction.
The Ratio of minimum to maximum transmission is 0.7995.
The \l/2 correction factor is Not present.
;
_exptl_crystal_colour orange
_exptl_crystal_colour_primary orange
_exptl_crystal_density_diffrn 1.415
_exptl_crystal_description plate
_exptl_crystal_F_000 1144
_exptl_crystal_size_max 0.243
_exptl_crystal_size_mid 0.188
_exptl_crystal_size_min 0.102
_refine_diff_density_max 2.055
_refine_diff_density_min -1.049
_refine_diff_density_rms 0.090
_refine_ls_extinction_coef .
_refine_ls_extinction_method none
_refine_ls_goodness_of_fit_ref 1.032
_refine_ls_hydrogen_treatment constr
_refine_ls_matrix_type full
_refine_ls_number_parameters 289
_refine_ls_number_reflns 6189
_refine_ls_number_restraints 0
_refine_ls_restrained_S_all 1.032
_refine_ls_R_factor_all 0.0494
_refine_ls_R_factor_gt 0.0399
_refine_ls_shift/su_max 0.001
_refine_ls_shift/su_mean 0.000
_refine_ls_structure_factor_coef Fsqd
_refine_ls_weighting_details 'w=1/[\s^2^(Fo^2^)+(0.0258P)^2^+5.2110P] where P=(Fo^2^+2Fc^2^)/3'
_refine_ls_weighting_scheme calc
_refine_ls_wR_factor_gt 0.0922
_refine_ls_wR_factor_ref 0.1026
_reflns_Friedel_coverage 0.000
_reflns_Friedel_fraction_full .
_reflns_Friedel_fraction_max .
_reflns_number_gt 5256
_reflns_number_total 6189
_reflns_threshold_expression 'I > 2\s(I)'
_cod_data_source_file suppl_j_ncrs-2021-0218_suppl.cif
_cod_data_source_block v1_20ojv1_0ma
_cod_original_cell_volume 2574.9(15)
_cod_database_code 8104660
_shelx_space_group_comment
;
The symmetry employed for this shelxl refinement is uniquely defined
by the following loop, which should always be used as a source of
symmetry information in preference to the above space-group names.
They are only intended as comments.
;
_shelx_estimated_absorpt_t_max 0.927
_shelx_estimated_absorpt_t_min 0.838
_olex2_refinement_description
;
1. Fixed Uiso
 At 1.2 times of:
  All C(H) groups, All C(H,H) groups
2.a Ternary CH refined with riding coordinates:
 C11(H11), C21(H21), C31(H31)
2.b Secondary CH2 refined with riding coordinates:
 C12(H12A,H12B), C13(H13A,H13B), C14(H14A,H14B), C15(H15A,H15B), C16(H16A,
 H16B), C22(H22A,H22B), C23(H23A,H23B), C24(H24A,H24B), C25(H25A,H25B),
 C26(H26A,H26B), C32(H32A,H32B), C33(H33A,H33B), C34(H34A,H34B), C35(H35A,H35B),
  C36(H36A,H36B)
2.c Aromatic/amide H refined with riding coordinates:
 C42(H42), C43(H43), C44(H44), C45(H45), C46(H46)
;

loop_
_space_group_symop_operation_xyz
'x, y, z'
'-x+1/2, y+1/2, -z+1/2'
'-x, -y, -z'
'x-1/2, -y-1/2, z-1/2'

loop_
_atom_site_label
_atom_site_type_symbol
_atom_site_fract_x
_atom_site_fract_y
_atom_site_fract_z
_atom_site_U_iso_or_equiv
_atom_site_adp_type
_atom_site_occupancy
_atom_site_site_symmetry_order
_atom_site_calc_flag
_atom_site_refinement_flags_posn
_atom_site_refinement_flags_adp
_atom_site_refinement_flags_occupancy
_atom_site_disorder_assembly
_atom_site_disorder_group
Rh1 Rh 0.27045(2) 0.23037(2) 0.40595(2) 0.02524(8) Uani 1 1 d . . . . .
P1 P 0.22497(5) 0.36301(5) 0.32757(5) 0.02454(15) Uani 1 1 d . . . . .
O1 O 0.08193(18) 0.22858(19) 0.5150(2) 0.0480(6) Uani 1 1 d . . . . .
O2 O 0.40484(15) 0.22150(14) 0.33833(16) 0.0312(4) Uani 1 1 d . . . . .
O3 O 0.33146(15) 0.10746(15) 0.46387(16) 0.0328(5) Uani 1 1 d . . . . .
N1 N 0.41959(18) 0.08689(18) 0.4324(2) 0.0315(5) Uani 1 1 d . . . . .
N2 N 0.45498(17) 0.14612(16) 0.37090(18) 0.0279(5) Uani 1 1 d . . . . .
C1 C 0.1568(3) 0.2303(2) 0.4703(2) 0.0352(7) Uani 1 1 d . . . . .
C11 C 0.3319(2) 0.4031(2) 0.2527(2) 0.0284(6) Uani 1 1 d . . . . .
H11 H 0.360617 0.344279 0.224364 0.034 Uiso 1 1 calc R U . . .
C12 C 0.4162(2) 0.4465(2) 0.3171(2) 0.0323(6) Uani 1 1 d . . . . .
H12A H 0.393850 0.507222 0.344712 0.039 Uiso 1 1 calc R U . . .
H12B H 0.432213 0.404030 0.373754 0.039 Uiso 1 1 calc R U . . .
C13 C 0.5095(2) 0.4623(3) 0.2558(3) 0.0406(7) Uani 1 1 d . . . . .
H13A H 0.560806 0.493642 0.297887 0.049 Uiso 1 1 calc R U . . .
H13B H 0.536006 0.400923 0.234188 0.049 Uiso 1 1 calc R U . . .
C14 C 0.4859(3) 0.5229(3) 0.1645(3) 0.0420(8) Uani 1 1 d . . . . .
H14A H 0.467057 0.586771 0.186359 0.050 Uiso 1 1 calc R U . . .
H14B H 0.545735 0.528427 0.123590 0.050 Uiso 1 1 calc R U . . .
C15 C 0.4019(2) 0.4808(2) 0.1016(2) 0.0387(7) Uani 1 1 d . . . . .
H15A H 0.423637 0.419790 0.074103 0.046 Uiso 1 1 calc R U . . .
H15B H 0.386418 0.523222 0.044876 0.046 Uiso 1 1 calc R U . . .
C16 C 0.3085(2) 0.4657(2) 0.1619(2) 0.0324(6) Uani 1 1 d . . . . .
H16A H 0.256715 0.435616 0.119336 0.039 Uiso 1 1 calc R U . . .
H16B H 0.282879 0.527128 0.184603 0.039 Uiso 1 1 calc R U . . .
C21 C 0.1807(2) 0.45819(19) 0.4090(2) 0.0279(6) Uani 1 1 d . . . . .
H21 H 0.115301 0.435915 0.433321 0.034 Uiso 1 1 calc R U . . .
C22 C 0.2449(2) 0.4734(2) 0.5041(2) 0.0348(6) Uani 1 1 d . . . . .
H22A H 0.255241 0.412602 0.538606 0.042 Uiso 1 1 calc R U . . .
H22B H 0.310472 0.498307 0.485712 0.042 Uiso 1 1 calc R U . . .
C23 C 0.1948(3) 0.5423(2) 0.5738(3) 0.0412(7) Uani 1 1 d . . . . .
H23A H 0.132411 0.514342 0.597393 0.049 Uiso 1 1 calc R U . . .
H23B H 0.238596 0.553662 0.632839 0.049 Uiso 1 1 calc R U . . .
C24 C 0.1723(3) 0.6350(2) 0.5224(3) 0.0422(8) Uani 1 1 d . . . . .
H24A H 0.235272 0.666357 0.505729 0.051 Uiso 1 1 calc R U . . .
H24B H 0.136455 0.676504 0.568655 0.051 Uiso 1 1 calc R U . . .
C25 C 0.1100(3) 0.6214(2) 0.4276(3) 0.0406(7) Uani 1 1 d . . . . .
H25A H 0.101242 0.682708 0.393582 0.049 Uiso 1 1 calc R U . . .
H25B H 0.043711 0.597780 0.445138 0.049 Uiso 1 1 calc R U . . .
C26 C 0.1586(2) 0.5519(2) 0.3565(2) 0.0349(7) Uani 1 1 d . . . . .
H26A H 0.220998 0.579132 0.332124 0.042 Uiso 1 1 calc R U . . .
H26B H 0.113892 0.540805 0.298178 0.042 Uiso 1 1 calc R U . . .
C31 C 0.1233(2) 0.3461(2) 0.2333(2) 0.0269(6) Uani 1 1 d . . . . .
H31 H 0.120302 0.403498 0.190231 0.032 Uiso 1 1 calc R U . . .
C32 C 0.0204(2) 0.3325(2) 0.2789(2) 0.0345(7) Uani 1 1 d . . . . .
H32A H 0.022178 0.277505 0.324251 0.041 Uiso 1 1 calc R U . . .
H32B H 0.003460 0.388608 0.318756 0.041 Uiso 1 1 calc R U . . .
C33 C -0.0597(2) 0.3171(3) 0.1971(3) 0.0416(8) Uani 1 1 d . . . . .
H33A H -0.124296 0.305873 0.228553 0.050 Uiso 1 1 calc R U . . .
H33B H -0.065864 0.374514 0.155708 0.050 Uiso 1 1 calc R U . . .
C34 C -0.0352(2) 0.2342(2) 0.1309(3) 0.0403(8) Uani 1 1 d . . . . .
H34A H -0.085601 0.229181 0.076344 0.048 Uiso 1 1 calc R U . . .
H34B H -0.037070 0.175544 0.170485 0.048 Uiso 1 1 calc R U . . .
C35 C 0.0674(3) 0.2457(3) 0.0863(3) 0.0413(8) Uani 1 1 d . . . . .
H35A H 0.066306 0.299467 0.039428 0.050 Uiso 1 1 calc R U . . .
H35B H 0.083766 0.188436 0.048047 0.050 Uiso 1 1 calc R U . . .
C36 C 0.1480(2) 0.2623(2) 0.1669(2) 0.0319(6) Uani 1 1 d . . . . .
H36A H 0.155116 0.205194 0.208727 0.038 Uiso 1 1 calc R U . . .
H36B H 0.212108 0.273756 0.134643 0.038 Uiso 1 1 calc R U . . .
C41 C 0.5559(2) 0.1349(2) 0.3381(2) 0.0279(6) Uani 1 1 d . . . . .
C42 C 0.5885(2) 0.1907(2) 0.2613(2) 0.0355(7) Uani 1 1 d . . . . .
H42 H 0.544764 0.233238 0.228065 0.043 Uiso 1 1 calc R U . . .
C43 C 0.6869(2) 0.1833(3) 0.2334(3) 0.0428(8) Uani 1 1 d . . . . .
H43 H 0.710497 0.221407 0.180847 0.051 Uiso 1 1 calc R U . . .
C44 C 0.7504(2) 0.1214(3) 0.2813(3) 0.0438(8) Uani 1 1 d . . . . .
H44 H 0.817658 0.117649 0.262491 0.053 Uiso 1 1 calc R U . . .
C45 C 0.7161(3) 0.0647(3) 0.3567(3) 0.0458(8) Uani 1 1 d . . . . .
H45 H 0.759559 0.020912 0.388487 0.055 Uiso 1 1 calc R U . . .
C46 C 0.6180(2) 0.0714(2) 0.3865(3) 0.0381(7) Uani 1 1 d . . . . .
H46 H 0.594376 0.033162 0.438986 0.046 Uiso 1 1 calc R U . . .

loop_
_atom_site_aniso_label
_atom_site_aniso_U_11
_atom_site_aniso_U_22
_atom_site_aniso_U_33
_atom_site_aniso_U_23
_atom_site_aniso_U_13
_atom_site_aniso_U_12
Rh1 0.02412(12) 0.02375(12) 0.02782(13) 0.00326(8) -0.00001(8) 0.00021(8)
P1 0.0219(3) 0.0231(3) 0.0287(4) 0.0015(3) 0.0013(3) 0.0012(3)
O1 0.0377(13) 0.0570(16) 0.0500(15) 0.0057(12) 0.0173(11) -0.0009(11)
O2 0.0296(10) 0.0265(10) 0.0376(11) 0.0107(8) 0.0016(8) 0.0069(8)
O3 0.0294(10) 0.0318(11) 0.0370(11) 0.0095(9) -0.0012(9) -0.0017(8)
N1 0.0285(12) 0.0280(12) 0.0379(14) 0.0086(10) -0.0018(10) 0.0003(10)
N2 0.0271(11) 0.0243(11) 0.0319(12) 0.0046(9) -0.0049(9) 0.0030(9)
C1 0.0521(19) 0.0235(14) 0.0296(15) 0.0055(11) -0.0094(14) -0.0078(13)
C11 0.0241(12) 0.0281(14) 0.0334(15) 0.0018(11) 0.0039(11) -0.0010(11)
C12 0.0258(13) 0.0340(15) 0.0369(16) 0.0033(12) 0.0008(12) -0.0038(12)
C13 0.0283(15) 0.0432(18) 0.051(2) -0.0010(15) 0.0056(13) -0.0087(13)
C14 0.0414(17) 0.0430(18) 0.0423(18) -0.0026(15) 0.0149(14) -0.0144(15)
C15 0.0433(17) 0.0391(17) 0.0342(16) -0.0002(13) 0.0115(14) -0.0057(14)
C16 0.0331(15) 0.0327(15) 0.0316(15) 0.0057(12) 0.0040(12) -0.0015(12)
C21 0.0273(13) 0.0238(13) 0.0329(15) -0.0005(11) 0.0040(11) 0.0027(11)
C22 0.0392(16) 0.0352(16) 0.0301(15) -0.0015(12) 0.0024(12) 0.0047(13)
C23 0.0504(19) 0.0364(17) 0.0371(17) -0.0049(14) 0.0079(14) 0.0027(15)
C24 0.0476(19) 0.0326(16) 0.047(2) -0.0072(14) 0.0129(15) 0.0000(14)
C25 0.0416(17) 0.0307(16) 0.050(2) 0.0005(14) 0.0086(15) 0.0080(13)
C26 0.0377(16) 0.0276(14) 0.0396(17) 0.0012(13) 0.0021(13) 0.0048(12)
C31 0.0237(12) 0.0263(13) 0.0307(14) 0.0025(11) -0.0004(11) 0.0017(10)
C32 0.0223(13) 0.0430(17) 0.0381(16) 0.0000(13) 0.0008(12) -0.0011(12)
C33 0.0253(14) 0.0482(19) 0.051(2) 0.0026(16) -0.0067(13) -0.0005(13)
C34 0.0353(16) 0.0418(18) 0.0431(18) 0.0043(14) -0.0107(14) -0.0052(14)
C35 0.0424(18) 0.0496(19) 0.0318(16) -0.0011(14) -0.0064(14) -0.0025(15)
C36 0.0286(14) 0.0340(15) 0.0331(15) -0.0034(12) -0.0002(12) 0.0022(12)
C41 0.0285(13) 0.0242(13) 0.0310(14) -0.0009(11) -0.0002(11) 0.0039(11)
C42 0.0317(15) 0.0384(16) 0.0364(16) 0.0093(13) 0.0000(12) 0.0067(13)
C43 0.0347(16) 0.054(2) 0.0400(18) 0.0101(16) 0.0058(14) 0.0048(15)
C44 0.0287(15) 0.055(2) 0.048(2) 0.0054(16) 0.0083(14) 0.0101(14)
C45 0.0380(17) 0.0455(19) 0.054(2) 0.0085(16) 0.0001(15) 0.0142(15)
C46 0.0364(16) 0.0336(16) 0.0441(18) 0.0093(14) 0.0007(14) 0.0081(13)

loop_
_atom_type_symbol
_atom_type_description
_atom_type_scat_dispersion_real
_atom_type_scat_dispersion_imag
_atom_type_scat_source
C C 0.0033 0.0016 'International Tables Vol C Tables 4.2.6.8 and 6.1.1.4'
H H 0.0000 0.0000 'International Tables Vol C Tables 4.2.6.8 and 6.1.1.4'
N N 0.0061 0.0033 'International Tables Vol C Tables 4.2.6.8 and 6.1.1.4'
O O 0.0106 0.0060 'International Tables Vol C Tables 4.2.6.8 and 6.1.1.4'
P P 0.1023 0.0942 'International Tables Vol C Tables 4.2.6.8 and 6.1.1.4'
Rh Rh -1.1178 0.9187 'International Tables Vol C Tables 4.2.6.8 and 6.1.1.4'

loop_
_geom_angle_atom_site_label_1
_geom_angle_atom_site_label_2
_geom_angle_atom_site_label_3
_geom_angle
_geom_angle_site_symmetry_1
_geom_angle_site_symmetry_3
O2 Rh1 P1 94.62(6) . .
O2 Rh1 O3 76.45(8) . .
O3 Rh1 P1 171.00(6) . .
C1 Rh1 P1 89.84(10) . .
C1 Rh1 O2 175.52(11) . .
C1 Rh1 O3 99.09(11) . .
C11 P1 Rh1 107.60(9) . .
C21 P1 Rh1 115.42(10) . .
C21 P1 C11 111.02(14) . .
C21 P1 C31 104.61(13) . .
C31 P1 Rh1 113.61(9) . .
C31 P1 C11 104.02(13) . .
N2 O2 Rh1 110.61(17) . .
N1 O3 Rh1 115.16(17) . .
N2 N1 O3 114.7(2) . .
O2 N2 C41 117.5(2) . .
N1 N2 O2 123.1(2) . .
N1 N2 C41 119.3(2) . .
O1 C1 Rh1 178.2(3) . .
P1 C11 H11 105.1 . .
C12 C11 P1 113.0(2) . .
C12 C11 H11 105.1 . .
C16 C11 P1 117.07(19) . .
C16 C11 H11 105.1 . .
C16 C11 C12 110.4(2) . .
C11 C12 H12A 109.4 . .
C11 C12 H12B 109.4 . .
H12A C12 H12B 108.0 . .
C13 C12 C11 111.3(3) . .
C13 C12 H12A 109.4 . .
C13 C12 H12B 109.4 . .
C12 C13 H13A 109.5 . .
C12 C13 H13B 109.5 . .
H13A C13 H13B 108.1 . .
C14 C13 C12 110.7(3) . .
C14 C13 H13A 109.5 . .
C14 C13 H13B 109.5 . .
C13 C14 H14A 109.4 . .
C13 C14 H14B 109.4 . .
H14A C14 H14B 108.0 . .
C15 C14 C13 111.2(3) . .
C15 C14 H14A 109.4 . .
C15 C14 H14B 109.4 . .
C14 C15 H15A 109.2 . .
C14 C15 H15B 109.2 . .
C14 C15 C16 112.1(3) . .
H15A C15 H15B 107.9 . .
C16 C15 H15A 109.2 . .
C16 C15 H15B 109.2 . .
C11 C16 H16A 109.7 . .
C11 C16 H16B 109.7 . .
C15 C16 C11 110.0(2) . .
C15 C16 H16A 109.7 . .
C15 C16 H16B 109.7 . .
H16A C16 H16B 108.2 . .
P1 C21 H21 105.1 . .
C22 C21 P1 114.1(2) . .
C22 C21 H21 105.1 . .
C26 C21 P1 115.4(2) . .
C26 C21 H21 105.1 . .
C26 C21 C22 110.9(2) . .
C21 C22 H22A 109.6 . .
C21 C22 H22B 109.6 . .
H22A C22 H22B 108.1 . .
C23 C22 C21 110.5(3) . .
C23 C22 H22A 109.6 . .
C23 C22 H22B 109.6 . .
C22 C23 H23A 109.3 . .
C22 C23 H23B 109.3 . .
H23A C23 H23B 108.0 . .
C24 C23 C22 111.6(3) . .
C24 C23 H23A 109.3 . .
C24 C23 H23B 109.3 . .
C23 C24 H24A 109.3 . .
C23 C24 H24B 109.3 . .
C23 C24 C25 111.7(3) . .
H24A C24 H24B 107.9 . .
C25 C24 H24A 109.3 . .
C25 C24 H24B 109.3 . .
C24 C25 H25A 109.3 . .
C24 C25 H25B 109.3 . .
C24 C25 C26 111.5(3) . .
H25A C25 H25B 108.0 . .
C26 C25 H25A 109.3 . .
C26 C25 H25B 109.3 . .
C21 C26 H26A 109.4 . .
C21 C26 H26B 109.4 . .
C25 C26 C21 111.0(3) . .
C25 C26 H26A 109.4 . .
C25 C26 H26B 109.4 . .
H26A C26 H26B 108.0 . .
P1 C31 H31 107.9 . .
C32 C31 P1 113.9(2) . .
C32 C31 H31 107.9 . .
C36 C31 P1 109.15(19) . .
C36 C31 H31 107.9 . .
C36 C31 C32 110.0(2) . .
C31 C32 H32A 109.4 . .
C31 C32 H32B 109.4 . .
H32A C32 H32B 108.0 . .
C33 C32 C31 111.1(3) . .
C33 C32 H32A 109.4 . .
C33 C32 H32B 109.4 . .
C32 C33 H33A 109.3 . .
C32 C33 H33B 109.3 . .
H33A C33 H33B 108.0 . .
C34 C33 C32 111.6(3) . .
C34 C33 H33A 109.3 . .
C34 C33 H33B 109.3 . .
C33 C34 H34A 109.5 . .
C33 C34 H34B 109.5 . .
C33 C34 C35 110.9(3) . .
H34A C34 H34B 108.0 . .
C35 C34 H34A 109.5 . .
C35 C34 H34B 109.5 . .
C34 C35 H35A 109.2 . .
C34 C35 H35B 109.2 . .
C34 C35 C36 112.1(3) . .
H35A C35 H35B 107.9 . .
C36 C35 H35A 109.2 . .
C36 C35 H35B 109.2 . .
C31 C36 C35 111.7(3) . .
C31 C36 H36A 109.3 . .
C31 C36 H36B 109.3 . .
C35 C36 H36A 109.3 . .
C35 C36 H36B 109.3 . .
H36A C36 H36B 107.9 . .
C42 C41 N2 118.8(2) . .
C42 C41 C46 121.6(3) . .
C46 C41 N2 119.6(3) . .
C41 C42 H42 120.7 . .
C41 C42 C43 118.7(3) . .
C43 C42 H42 120.7 . .
C42 C43 H43 119.6 . .
C44 C43 C42 120.7(3) . .
C44 C43 H43 119.6 . .
C43 C44 H44 120.0 . .
C43 C44 C45 119.9(3) . .
C45 C44 H44 120.0 . .
C44 C45 H45 119.8 . .
C44 C45 C46 120.4(3) . .
C46 C45 H45 119.8 . .
C41 C46 C45 118.7(3) . .
C41 C46 H46 120.7 . .
C45 C46 H46 120.7 . .

loop_
_geom_bond_atom_site_label_1
_geom_bond_atom_site_label_2
_geom_bond_distance
_geom_bond_site_symmetry_2
Rh1 P1 2.2390(9) .
Rh1 O2 2.051(2) .
Rh1 O3 2.076(2) .
Rh1 C1 1.777(4) .
P1 C11 1.867(3) .
P1 C21 1.847(3) .
P1 C31 1.861(3) .
O1 C1 1.188(4) .
O2 N2 1.336(3) .
O3 N1 1.305(3) .
N1 N2 1.279(3) .
N2 C41 1.450(4) .
C11 H11 1.0000 .
C11 C12 1.542(4) .
C11 C16 1.535(4) .
C12 H12A 0.9900 .
C12 H12B 0.9900 .
C12 C13 1.536(4) .
C13 H13A 0.9900 .
C13 H13B 0.9900 .
C13 C14 1.524(5) .
C14 H14A 0.9900 .
C14 H14B 0.9900 .
C14 C15 1.520(5) .
C15 H15A 0.9900 .
C15 H15B 0.9900 .
C15 C16 1.529(4) .
C16 H16A 0.9900 .
C16 H16B 0.9900 .
C21 H21 1.0000 .
C21 C22 1.540(4) .
C21 C26 1.534(4) .
C22 H22A 0.9900 .
C22 H22B 0.9900 .
C22 C23 1.523(4) .
C23 H23A 0.9900 .
C23 H23B 0.9900 .
C23 C24 1.516(5) .
C24 H24A 0.9900 .
C24 H24B 0.9900 .
C24 C25 1.521(5) .
C25 H25A 0.9900 .
C25 H25B 0.9900 .
C25 C26 1.530(4) .
C26 H26A 0.9900 .
C26 H26B 0.9900 .
C31 H31 1.0000 .
C31 C32 1.544(4) .
C31 C36 1.530(4) .
C32 H32A 0.9900 .
C32 H32B 0.9900 .
C32 C33 1.539(4) .
C33 H33A 0.9900 .
C33 H33B 0.9900 .
C33 C34 1.516(5) .
C34 H34A 0.9900 .
C34 H34B 0.9900 .
C34 C35 1.531(5) .
C35 H35A 0.9900 .
C35 H35B 0.9900 .
C35 C36 1.535(4) .
C36 H36A 0.9900 .
C36 H36B 0.9900 .
C41 C42 1.381(4) .
C41 C46 1.385(4) .
C42 H42 0.9500 .
C42 C43 1.391(4) .
C43 H43 0.9500 .
C43 C44 1.378(5) .
C44 H44 0.9500 .
C44 C45 1.381(5) .
C45 H45 0.9500 .
C45 C46 1.395(5) .
C46 H46 0.9500 .

loop_
_geom_torsion_atom_site_label_1
_geom_torsion_atom_site_label_2
_geom_torsion_atom_site_label_3
_geom_torsion_atom_site_label_4
_geom_torsion
_geom_torsion_site_symmetry_1
_geom_torsion_site_symmetry_2
_geom_torsion_site_symmetry_3
_geom_torsion_site_symmetry_4
Rh1 P1 C11 C12 -74.5(2) . . . .
Rh1 P1 C11 C16 155.6(2) . . . .
Rh1 P1 C21 C22 44.5(2) . . . .
Rh1 P1 C21 C26 174.67(18) . . . .
Rh1 P1 C31 C32 75.2(2) . . . .
Rh1 P1 C31 C36 -48.2(2) . . . .
Rh1 O2 N2 N1 3.0(3) . . . .
Rh1 O2 N2 C41 -173.77(18) . . . .
Rh1 O3 N1 N2 0.3(3) . . . .
P1 C11 C12 C13 170.0(2) . . . .
P1 C11 C16 C15 -172.4(2) . . . .
P1 C21 C22 C23 -171.4(2) . . . .
P1 C21 C26 C25 172.7(2) . . . .
P1 C31 C32 C33 -178.9(2) . . . .
P1 C31 C36 C35 -179.1(2) . . . .
O2 N2 C41 C42 -12.4(4) . . . .
O2 N2 C41 C46 165.3(3) . . . .
O3 N1 N2 O2 -2.3(4) . . . .
O3 N1 N2 C41 174.4(2) . . . .
N1 N2 C41 C42 170.7(3) . . . .
N1 N2 C41 C46 -11.6(4) . . . .
N2 C41 C42 C43 176.7(3) . . . .
N2 C41 C46 C45 -177.2(3) . . . .
C11 P1 C21 C22 -78.3(2) . . . .
C11 P1 C21 C26 51.9(2) . . . .
C11 P1 C31 C32 -168.1(2) . . . .
C11 P1 C31 C36 68.5(2) . . . .
C11 C12 C13 C14 55.8(4) . . . .
C12 C11 C16 C15 56.5(3) . . . .
C12 C13 C14 C15 -55.0(4) . . . .
C13 C14 C15 C16 56.2(4) . . . .
C14 C15 C16 C11 -56.7(4) . . . .
C16 C11 C12 C13 -56.8(3) . . . .
C21 P1 C11 C12 52.7(2) . . . .
C21 P1 C11 C16 -77.2(3) . . . .
C21 P1 C31 C32 -51.6(2) . . . .
C21 P1 C31 C36 -174.9(2) . . . .
C21 C22 C23 C24 -56.2(4) . . . .
C22 C21 C26 C25 -55.6(3) . . . .
C22 C23 C24 C25 55.7(4) . . . .
C23 C24 C25 C26 -54.7(4) . . . .
C24 C25 C26 C21 54.7(4) . . . .
C26 C21 C22 C23 56.2(3) . . . .
C31 P1 C11 C12 164.7(2) . . . .
C31 P1 C11 C16 34.8(3) . . . .
C31 P1 C21 C22 170.1(2) . . . .
C31 P1 C21 C26 -59.7(2) . . . .
C31 C32 C33 C34 56.6(4) . . . .
C32 C31 C36 C35 55.3(3) . . . .
C32 C33 C34 C35 -55.1(4) . . . .
C33 C34 C35 C36 54.3(4) . . . .
C34 C35 C36 C31 -55.0(4) . . . .
C36 C31 C32 C33 -56.0(3) . . . .
C41 C42 C43 C44 0.2(5) . . . .
C42 C41 C46 C45 0.5(5) . . . .
C42 C43 C44 C45 1.1(6) . . . .
C43 C44 C45 C46 -1.6(6) . . . .
C44 C45 C46 C41 0.9(6) . . . .
C46 C41 C42 C43 -1.0(5) . . . .
